data_4100166
loop_
_publ_author_name
'Yamashita, Makoto'
'Goto, Kei'
'Kawashima, Takayuki'

_publ_section_title
;
 Fixation of Both O2 and CO2 from Air by a Crystalline Palladium Complex
 Bearing N-Heterocyclic Carbene Ligands
;
_journal_coden_ASTM JACSAT
_journal_issue 20
_journal_name_full 'Journal of the American Chemical Society'
_journal_page_first 7294
_journal_page_last 7295
_journal_paper_doi 10.1021/ja051054h
_journal_volume 127
_journal_year 2005
_chemical_formula_sum 'C100 H102 N4 O3 Pd'
_chemical_formula_weight 1514.26
_space_group_IT_number 15
_symmetry_cell_setting monoclinic
_symmetry_space_group_name_Hall '-C 2yc'
_symmetry_space_group_name_H-M 'C 1 2/c 1'
_cell_angle_alpha 90.0000(9)
_cell_angle_beta 114.6495(11)
_cell_angle_gamma 90.0000(9)
_cell_formula_units_Z 8
_cell_length_a 34.854(4)
_cell_length_b 17.0305(11)
_cell_length_c 30.778(3)
_cell_measurement_temperature 100(2)
_cell_volume 16605(2)
_diffrn_ambient_temperature 100(2)
_exptl_crystal_density_diffrn 1.211
_cod_depositor_comments
;
 Updated bibliographic information.

 Antanas Vaitkus,
 2019-10-02
;
_cod_original_sg_symbol_H-M 'C 2/c'
_cod_database_code 4100166

loop_
_symmetry_equiv_pos_as_xyz
'x, y, z'
'-x, y, -z+1/2'
'x+1/2, y+1/2, z'
'-x+1/2, y+1/2, -z+1/2'
'-x, -y, -z'
'x, -y, z-1/2'
'-x+1/2, -y+1/2, -z'
'x+1/2, -y+1/2, z-1/2'

loop_
_atom_site_label
_atom_site_type_symbol
_atom_site_fract_x
_atom_site_fract_y
_atom_site_fract_z
_atom_site_U_iso_or_equiv
_atom_site_adp_type
_atom_site_occupancy
_atom_site_symmetry_multiplicity
_atom_site_calc_flag
_atom_site_refinement_flags
_atom_site_disorder_assembly
_atom_site_disorder_group
Pd1 Pd 0.27736(3) 0.62399(6) 0.77847(3) 0.0503(3) Uani 1 1 d . . .
O1 O 0.2909(3) 0.5277(5) 0.8196(3) 0.067(2) Uani 1 1 d . . .
O2 O 0.2913(3) 0.5988(5) 0.8474(3) 0.073(3) Uani 1 1 d . . .
O3 O 0.2253(9) 0.4762(15) 0.8339(12) 0.328(14) Uani 1 1 d . . .
C1 C 0.2652(3) 0.5878(6) 0.7129(3) 0.034(3) Uani 1 1 d . B .
N1 N 0.2274(2) 0.5630(4) 0.6770(3) 0.034(2) Uani 1 1 d . . .
C2 C 0.2330(3) 0.5303(6) 0.6381(3) 0.038(3) Uani 1 1 d . . .
H1 H 0.2116 0.5105 0.6095 0.046 Uiso 1 1 calc R . .
C3 C 0.2741(3) 0.5324(7) 0.6493(3) 0.047(3) Uani 1 1 d . B .
H2 H 0.2876 0.5138 0.6301 0.056 Uiso 1 1 calc R . .
N2 N 0.2938(2) 0.5670(5) 0.6941(3) 0.043(2) Uani 1 1 d . . .
C4 C 0.1874(3) 0.5636(6) 0.6808(3) 0.036(3) Uani 1 1 d . . .
C5 C 0.1772(3) 0.6259(7) 0.7023(3) 0.040(2) Uani 1 1 d . A .
H3 H 0.1969 0.6672 0.7159 0.048 Uiso 1 1 calc R . .
C6 C 0.1378(3) 0.6288(8) 0.7041(3) 0.048(3) Uani 1 1 d . . .
C7 C 0.1096(4) 0.5666(8) 0.6837(4) 0.057(3) Uani 1 1 d . A .
H4 H 0.0830 0.5673 0.6853 0.069 Uiso 1 1 calc R . .
C8 C 0.1195(3) 0.5048(7) 0.6617(4) 0.046(3) Uani 1 1 d . . .
C9 C 0.1590(3) 0.5039(7) 0.6613(3) 0.045(3) Uani 1 1 d . A .
H5 H 0.1668 0.4606 0.6472 0.054 Uiso 1 1 calc R . .
C10 C 0.1213(11) 0.685(2) 0.7261(12) 0.040(11) Uiso 0.41 1 d P A 2
C11 C 0.1030(10) 0.751(2) 0.6997(10) 0.043(9) Uiso 0.41 1 d P A 2
C12 C 0.0907(12) 0.812(2) 0.7246(13) 0.076(10) Uiso 0.41 1 d P A 2
H6 H 0.0736 0.8544 0.7066 0.091 Uiso 0.41 1 calc PR A 2
C13 C 0.1026(12) 0.811(2) 0.7723(13) 0.078(11) Uiso 0.41 1 d P A 2
H7 H 0.0991 0.8556 0.7886 0.094 Uiso 0.41 1 calc PR A 2
C14 C 0.1213(10) 0.738(2) 0.7986(12) 0.063(9) Uiso 0.41 1 d P A 2
H8 H 0.1257 0.7336 0.8311 0.075 Uiso 0.41 1 calc PR A 2
C15 C 0.1332(14) 0.672(3) 0.7771(16) 0.073(15) Uiso 0.41 1 d P A 2
C16 C 0.0836(12) 0.749(2) 0.6438(12) 0.072(11) Uiso 0.41 1 d P A 2
H9 H 0.0670 0.7008 0.6325 0.108 Uiso 0.41 1 calc PR A 2
H10 H 0.1064 0.7498 0.6330 0.108 Uiso 0.41 1 calc PR A 2
H11 H 0.0653 0.7947 0.6309 0.108 Uiso 0.41 1 calc PR A 2
C17 C 0.1530(12) 0.594(2) 0.8031(14) 0.074(11) Uiso 0.41 1 d P A 2
H12 H 0.1838 0.5962 0.8147 0.111 Uiso 0.41 1 calc PR A 2
H13 H 0.1421 0.5499 0.7806 0.111 Uiso 0.41 1 calc PR A 2
H14 H 0.1456 0.5858 0.8301 0.111 Uiso 0.41 1 calc PR A 2
C18 C 0.0866(9) 0.4570(19) 0.6433(10) 0.034(8) Uiso 0.41 1 d P A 2
C19 C 0.0876(10) 0.3854(19) 0.6640(11) 0.046(9) Uiso 0.41 1 d P A 2
C20 C 0.0576(10) 0.325(2) 0.6429(11) 0.056(9) Uiso 0.41 1 d P A 2
H15 H 0.0605 0.2752 0.6575 0.067 Uiso 0.41 1 calc PR A 2
C21 C 0.0220(10) 0.3432(18) 0.5975(10) 0.052(8) Uiso 0.41 1 d P A 2
H16 H 0.0003 0.3057 0.5822 0.062 Uiso 0.41 1 calc PR A 2
C22 C 0.0208(10) 0.416(2) 0.5774(11) 0.059(9) Uiso 0.41 1 d P A 2
H17 H -0.0026 0.4279 0.5482 0.070 Uiso 0.41 1 calc PR A 2
C23 C 0.0496(8) 0.4716(17) 0.5958(9) 0.031(7) Uiso 0.41 1 d P A 2
C24 C 0.1260(11) 0.366(2) 0.7150(11) 0.059(9) Uiso 0.41 1 d P A 2
H18 H 0.1246 0.4016 0.7394 0.089 Uiso 0.41 1 calc PR A 2
H19 H 0.1530 0.3735 0.7127 0.089 Uiso 0.41 1 calc PR A 2
H20 H 0.1237 0.3116 0.7239 0.089 Uiso 0.41 1 calc PR A 2
C25 C 0.0464(12) 0.553(2) 0.5752(14) 0.066(11) Uiso 0.41 1 d P A 2
H21 H 0.0574 0.5524 0.5506 0.099 Uiso 0.41 1 calc PR A 2
H22 H 0.0629 0.5895 0.6007 0.099 Uiso 0.41 1 calc PR A 2
H23 H 0.0167 0.5694 0.5609 0.099 Uiso 0.41 1 calc PR A 2
C26 C 0.3397(8) 0.5695(14) 0.7155(8) 0.044(8) Uiso 0.58 1 d P B 1
C27 C 0.3596(6) 0.5993(12) 0.6868(7) 0.039(6) Uiso 0.58 1 d P B 1
H24 H 0.3433 0.6119 0.6542 0.047 Uiso 0.58 1 calc PR B 1
C28 C 0.4031(6) 0.6097(12) 0.7072(7) 0.041(5) Uiso 0.58 1 d P B 1
C29 C 0.4254(7) 0.5889(13) 0.7547(7) 0.047(6) Uiso 0.58 1 d P B 1
H25 H 0.4550 0.5975 0.7686 0.056 Uiso 0.58 1 calc PR B 1
C30 C 0.4084(7) 0.5577(14) 0.7825(8) 0.045(7) Uiso 0.58 1 d P B 1
C31 C 0.3627(9) 0.5481(15) 0.7631(9) 0.043(9) Uiso 0.58 1 d P B 1
H26 H 0.3493 0.5282 0.7820 0.052 Uiso 0.58 1 calc PR B 1
C32 C 0.4259(6) 0.6336(14) 0.6764(8) 0.043(5) Uiso 0.58 1 d P B 1
C33 C 0.4261(8) 0.584(2) 0.6435(8) 0.058(7) Uiso 0.58 1 d P B 1
C34 C 0.4499(7) 0.6030(14) 0.6162(8) 0.065(7) Uiso 0.58 1 d P B 1
H27 H 0.4526 0.5679 0.5937 0.078 Uiso 0.58 1 calc PR B 1
C35 C 0.4692(9) 0.6794(19) 0.6260(9) 0.069(8) Uiso 0.58 1 d P B 1
H28 H 0.4838 0.6958 0.6075 0.083 Uiso 0.58 1 calc PR B 1
C36 C 0.4681(8) 0.7265(17) 0.6573(10) 0.063(8) Uiso 0.58 1 d P B 1
H29 H 0.4826 0.7753 0.6631 0.076 Uiso 0.58 1 calc PR B 1
C37 C 0.4445(7) 0.7039(15) 0.6835(7) 0.056(6) Uiso 0.58 1 d P B 1
C38 C 0.4042(7) 0.5041(15) 0.6327(8) 0.069(7) Uiso 0.58 1 d P B 1
H30 H 0.3763 0.5094 0.6061 0.104 Uiso 0.58 1 calc PR B 1
H31 H 0.4011 0.4850 0.6610 0.104 Uiso 0.58 1 calc PR B 1
H32 H 0.4212 0.4668 0.6239 0.104 Uiso 0.58 1 calc PR B 1
C39 C 0.4414(6) 0.7674(11) 0.7179(8) 0.039(5) Uiso 0.58 1 d P B 1
H33 H 0.4132 0.7662 0.7175 0.059 Uiso 0.58 1 calc PR B 1
H34 H 0.4466 0.8192 0.7076 0.059 Uiso 0.58 1 calc PR B 1
H35 H 0.4626 0.7569 0.7504 0.059 Uiso 0.58 1 calc PR B 1
C40 C 0.4361(7) 0.5314(15) 0.8326(7) 0.040(7) Uiso 0.58 1 d P B 1
C41 C 0.4669(7) 0.4758(14) 0.8401(8) 0.048(7) Uiso 0.58 1 d P B 1
C42 C 0.4902(7) 0.4508(15) 0.8855(8) 0.064(7) Uiso 0.58 1 d P B 1
H36 H 0.5122 0.4140 0.8908 0.077 Uiso 0.58 1 calc PR B 1
C43 C 0.4833(8) 0.4764(16) 0.9238(10) 0.066(8) Uiso 0.58 1 d P B 1
H37 H 0.4987 0.4541 0.9545 0.079 Uiso 0.58 1 calc PR B 1
C44 C 0.4545(9) 0.5333(16) 0.9182(9) 0.058(9) Uiso 0.58 1 d P B 1
H38 H 0.4509 0.5530 0.9451 0.070 Uiso 0.58 1 calc PR B 1
C45 C 0.4291(9) 0.5646(16) 0.8704(12) 0.060(10) Uiso 0.58 1 d P B 1
C46 C 0.4778(10) 0.4418(18) 0.7997(11) 0.098(10) Uiso 0.58 1 d P B 1
H39 H 0.4939 0.4807 0.7907 0.147 Uiso 0.58 1 calc PR B 1
H40 H 0.4517 0.4290 0.7719 0.147 Uiso 0.58 1 calc PR B 1
H41 H 0.4948 0.3941 0.8112 0.147 Uiso 0.58 1 calc PR B 1
C47 C 0.3970(9) 0.6286(19) 0.8648(10) 0.070(9) Uiso 0.58 1 d P B 1
H42 H 0.3905 0.6572 0.8349 0.105 Uiso 0.58 1 calc PR B 1
H43 H 0.4087 0.6651 0.8918 0.105 Uiso 0.58 1 calc PR B 1
H44 H 0.3711 0.6049 0.8641 0.105 Uiso 0.58 1 calc PR B 1
C48 C 0.1292(9) 0.7062(17) 0.7287(10) 0.052(9) Uiso 0.59 1 d P A 1
C49 C 0.1365(8) 0.7012(16) 0.7744(9) 0.052(8) Uiso 0.59 1 d P A 1
C50 C 0.1309(8) 0.7766(16) 0.7963(9) 0.065(7) Uiso 0.59 1 d P A 1
H45 H 0.1334 0.7768 0.8283 0.078 Uiso 0.59 1 calc PR A 1
C51 C 0.1229(9) 0.8405(19) 0.7724(11) 0.098(9) Uiso 0.59 1 d P A 1
H46 H 0.1255 0.8891 0.7885 0.117 Uiso 0.59 1 calc PR A 1
C52 C 0.1109(9) 0.8406(18) 0.7247(10) 0.094(9) Uiso 0.59 1 d P A 1
H47 H 0.0998 0.8877 0.7075 0.113 Uiso 0.59 1 calc PR A 1
C53 C 0.1139(9) 0.7771(18) 0.7000(10) 0.073(9) Uiso 0.59 1 d P A 1
C54 C 0.1524(7) 0.6320(13) 0.8046(8) 0.047(6) Uiso 0.59 1 d P A 1
H48 H 0.1796 0.6165 0.8049 0.071 Uiso 0.59 1 calc PR A 1
H49 H 0.1322 0.5888 0.7919 0.071 Uiso 0.59 1 calc PR A 1
H50 H 0.1561 0.6442 0.8372 0.071 Uiso 0.59 1 calc PR A 1
C55 C 0.0989(7) 0.7763(14) 0.6473(8) 0.056(7) Uiso 0.59 1 d P A 1
H51 H 0.0684 0.7659 0.6324 0.084 Uiso 0.59 1 calc PR A 1
H52 H 0.1137 0.7350 0.6382 0.084 Uiso 0.59 1 calc PR A 1
H53 H 0.1046 0.8273 0.6365 0.084 Uiso 0.59 1 calc PR A 1
C56 C 0.0897(6) 0.4289(14) 0.6374(7) 0.037(6) Uiso 0.59 1 d P A 1
C57 C 0.0972(8) 0.3589(15) 0.6617(9) 0.056(8) Uiso 0.59 1 d P A 1
C58 C 0.0691(8) 0.2952(16) 0.6373(8) 0.067(7) Uiso 0.59 1 d P A 1
H54 H 0.0722 0.2446 0.6514 0.080 Uiso 0.59 1 calc PR A 1
C59 C 0.0374(9) 0.3115(17) 0.5924(9) 0.081(8) Uiso 0.59 1 d P A 1
H55 H 0.0192 0.2694 0.5761 0.098 Uiso 0.59 1 calc PR A 1
C60 C 0.0305(7) 0.3780(17) 0.5710(8) 0.071(6) Uiso 0.59 1 d P A 1
H56 H 0.0073 0.3847 0.5408 0.085 Uiso 0.59 1 calc PR A 1
C61 C 0.0584(8) 0.4418(16) 0.5933(9) 0.069(8) Uiso 0.59 1 d P A 1
C62 C 0.1340(9) 0.3425(17) 0.7067(9) 0.075(9) Uiso 0.59 1 d P A 1
H57 H 0.1598 0.3585 0.7037 0.112 Uiso 0.59 1 calc PR A 1
H58 H 0.1353 0.2862 0.7136 0.112 Uiso 0.59 1 calc PR A 1
H59 H 0.1315 0.3720 0.7327 0.112 Uiso 0.59 1 calc PR A 1
C63 C 0.0484(8) 0.5219(15) 0.5676(9) 0.063(8) Uiso 0.59 1 d P A 1
H60 H 0.0307 0.5528 0.5790 0.094 Uiso 0.59 1 calc PR A 1
H61 H 0.0333 0.5135 0.5330 0.094 Uiso 0.59 1 calc PR A 1
H62 H 0.0747 0.5501 0.5743 0.094 Uiso 0.59 1 calc PR A 1
C64 C 0.3380(8) 0.5934(16) 0.7204(9) 0.016(7) Uiso 0.42 1 d P B 2
C65 C 0.3577(7) 0.6313(14) 0.6946(8) 0.020(6) Uiso 0.42 1 d P B 2
H63 H 0.3414 0.6470 0.6625 0.024 Uiso 0.42 1 calc PR B 2
C66 C 0.4012(8) 0.6460(16) 0.7155(9) 0.031(7) Uiso 0.42 1 d P B 2
C67 C 0.4239(7) 0.6236(16) 0.7624(7) 0.026(5) Uiso 0.42 1 d P B 2
H64 H 0.4532 0.6356 0.7772 0.032 Uiso 0.42 1 calc PR B 2
C68 C 0.4059(8) 0.5839(17) 0.7895(9) 0.024(7) Uiso 0.42 1 d P B 2
C69 C 0.3609(10) 0.5677(19) 0.7671(11) 0.024(9) Uiso 0.42 1 d P B 2
H65 H 0.3475 0.5404 0.7839 0.028 Uiso 0.42 1 calc PR B 2
C70 C 0.4224(9) 0.6742(19) 0.6888(9) 0.042(7) Uiso 0.42 1 d P B 2
C71 C 0.4285(9) 0.629(2) 0.6526(13) 0.056(8) Uiso 0.42 1 d P B 2
C72 C 0.4541(15) 0.657(3) 0.6268(15) 0.085(14) Uiso 0.42 1 d P B 2
H66 H 0.4604 0.6250 0.6053 0.102 Uiso 0.42 1 calc PR B 2
C73 C 0.4677(11) 0.734(2) 0.6378(14) 0.063(11) Uiso 0.42 1 d P B 2
H67 H 0.4817 0.7561 0.6200 0.075 Uiso 0.42 1 calc PR B 2
C74 C 0.4634(10) 0.781(2) 0.6707(11) 0.069(9) Uiso 0.42 1 d P B 2
H68 H 0.4749 0.8329 0.6770 0.082 Uiso 0.42 1 calc PR B 2
C75 C 0.4409(8) 0.7491(18) 0.6948(11) 0.037(7) Uiso 0.42 1 d P B 2
C76 C 0.4111(13) 0.549(3) 0.6371(12) 0.064(10) Uiso 0.42 1 d P B 2
H69 H 0.3804 0.5519 0.6188 0.096 Uiso 0.42 1 calc PR B 2
H70 H 0.4176 0.5156 0.6653 0.096 Uiso 0.42 1 calc PR B 2
H71 H 0.4239 0.5260 0.6171 0.096 Uiso 0.42 1 calc PR B 2
C77 C 0.4337(8) 0.8070(17) 0.7351(9) 0.050(7) Uiso 0.42 1 d P B 2
H72 H 0.4442 0.8599 0.7338 0.075 Uiso 0.42 1 calc PR B 2
H73 H 0.4491 0.7852 0.7672 0.075 Uiso 0.42 1 calc PR B 2
H74 H 0.4035 0.8097 0.7278 0.075 Uiso 0.42 1 calc PR B 2
C78 C 0.4317(8) 0.5551(16) 0.8393(10) 0.016(7) Uiso 0.42 1 d P B 2
C79 C 0.4677(9) 0.5065(18) 0.8481(9) 0.029(7) Uiso 0.42 1 d P B 2
C80 C 0.4942(8) 0.4859(16) 0.8963(9) 0.033(7) Uiso 0.42 1 d P B 2
H75 H 0.5189 0.4557 0.9024 0.040 Uiso 0.42 1 calc PR B 2
C81 C 0.4859(9) 0.5068(18) 0.9323(10) 0.031(7) Uiso 0.42 1 d P B 2
H76 H 0.5029 0.4887 0.9637 0.037 Uiso 0.42 1 calc PR B 2
C82 C 0.4506(9) 0.5578(17) 0.9232(10) 0.025(7) Uiso 0.42 1 d P B 2
H77 H 0.4470 0.5795 0.9498 0.030 Uiso 0.42 1 calc PR B 2
C83 C 0.4224(10) 0.5762(18) 0.8790(10) 0.025(9) Uiso 0.42 1 d P B 2
C84 C 0.4792(8) 0.4757(15) 0.8077(9) 0.027(6) Uiso 0.42 1 d P B 2
H78 H 0.5072 0.4954 0.8127 0.041 Uiso 0.42 1 calc PR B 2
H79 H 0.4582 0.4941 0.7768 0.041 Uiso 0.42 1 calc PR B 2
H80 H 0.4796 0.4182 0.8082 0.041 Uiso 0.42 1 calc PR B 2
C85 C 0.3849(10) 0.622(2) 0.8705(11) 0.047(9) Uiso 0.42 1 d P B 2
H81 H 0.3609 0.5872 0.8643 0.070 Uiso 0.42 1 calc PR B 2
H82 H 0.3787 0.6567 0.8428 0.070 Uiso 0.42 1 calc PR B 2
H83 H 0.3898 0.6546 0.8988 0.070 Uiso 0.42 1 calc PR B 2
C86 C 0.2671(3) 0.7410(6) 0.7656(4) 0.045(3) Uani 1 1 d . D .
N3 N 0.2539(3) 0.7890(5) 0.7267(3) 0.042(2) Uani 1 1 d . . .
C87 C 0.2461(3) 0.8652(7) 0.7361(4) 0.049(3) Uani 1 1 d . . .
H84 H 0.2363 0.9074 0.7140 0.059 Uiso 1 1 calc R . .
C88 C 0.2551(4) 0.8670(7) 0.7827(4) 0.054(3) Uani 1 1 d . D .
H85 H 0.2532 0.9113 0.8005 0.065 Uiso 1 1 calc R . .
N4 N 0.2679(3) 0.7920(6) 0.8002(3) 0.055(3) Uani 1 1 d . . .
C89 C 0.2431(3) 0.7687(6) 0.6763(3) 0.039(3) Uani 1 1 d . . .
C90 C 0.2006(4) 0.7772(6) 0.6451(3) 0.051(3) Uani 1 1 d . C .
H86 H 0.1802 0.7874 0.6575 0.061 Uiso 1 1 calc R . .
C91 C 0.1880(3) 0.7706(6) 0.5957(4) 0.041(3) Uani 1 1 d . . .
C92 C 0.2190(4) 0.7572(6) 0.5792(4) 0.051(3) Uani 1 1 d . C .
H87 H 0.2109 0.7545 0.5457 0.061 Uiso 1 1 calc R . .
C93 C 0.2608(4) 0.7477(8) 0.6091(4) 0.062(4) Uani 1 1 d . . .
C94 C 0.2731(4) 0.7537(7) 0.6589(4) 0.060(4) Uani 1 1 d . C .
H88 H 0.3019 0.7475 0.6804 0.072 Uiso 1 1 calc R . .
C95 C 0.1408(9) 0.7754(17) 0.5614(9) 0.025(8) Uiso 0.51 1 d P C 1
C96 C 0.1187(16) 0.708(3) 0.5381(17) 0.08(2) Uiso 0.51 1 d P C 1
C97 C 0.0721(12) 0.723(2) 0.5109(13) 0.059(13) Uiso 0.51 1 d P C 1
H89 H 0.0547 0.6796 0.4963 0.070 Uiso 0.51 1 calc PR C 1
C98 C 0.0543(9) 0.7899(16) 0.5056(9) 0.052(8) Uiso 0.51 1 d P C 1
H90 H 0.0251 0.7944 0.4850 0.062 Uiso 0.51 1 calc PR C 1
C99 C 0.0770(8) 0.8582(15) 0.5301(8) 0.047(7) Uiso 0.51 1 d P C 1
H91 H 0.0632 0.9075 0.5261 0.056 Uiso 0.51 1 calc PR C 1
C100 C 0.1193(8) 0.8512(15) 0.5596(9) 0.045(8) Uiso 0.51 1 d P C 1
C101 C 0.1417(10) 0.6359(19) 0.5384(12) 0.065(10) Uiso 0.51 1 d P C 1
H92 H 0.1223 0.5982 0.5157 0.097 Uiso 0.51 1 calc PR C 1
H93 H 0.1534 0.6132 0.5706 0.097 Uiso 0.51 1 calc PR C 1
H94 H 0.1647 0.6480 0.5291 0.097 Uiso 0.51 1 calc PR C 1
C102 C 0.1423(4) 0.9216(9) 0.5888(7) 0.054(6) Uiso 0.51 1 d P C 1
H95 H 0.1264 0.9695 0.5746 0.080 Uiso 0.51 1 calc PR C 1
H96 H 0.1705 0.9249 0.5892 0.080 Uiso 0.51 1 calc PR C 1
H97 H 0.1448 0.9161 0.6216 0.080 Uiso 0.51 1 calc PR C 1
C103 C 0.2905(3) 0.7249(7) 0.5857(4) 0.050(5) Uiso 0.61 1 d PR C 1
C104 C 0.2870(3) 0.6613(7) 0.5560(4) 0.037(4) Uiso 0.61 1 d PR C 1
C105 C 0.3178(3) 0.6485(7) 0.5391(4) 0.061(6) Uiso 0.61 1 d PR C 1
H98 H 0.3148 0.6059 0.5180 0.074 Uiso 0.61 1 calc PR C 1
C106 C 0.3526(8) 0.6970(16) 0.5526(8) 0.070(7) Uiso 0.61 1 d P C 1
H99 H 0.3744 0.6827 0.5432 0.084 Uiso 0.61 1 calc PR C 1
C107 C 0.3581(7) 0.7706(17) 0.5810(9) 0.057(6) Uiso 0.61 1 d P C 1
H100 H 0.3796 0.8088 0.5867 0.068 Uiso 0.61 1 calc PR C 1
C108 C 0.3262(7) 0.7741(15) 0.5981(8) 0.054(7) Uiso 0.61 1 d P C 1
C109 C 0.2459(7) 0.6090(13) 0.5366(7) 0.062(7) Uiso 0.61 1 d P C 1
H101 H 0.2260 0.6291 0.5055 0.093 Uiso 0.61 1 calc PR C 1
H102 H 0.2327 0.6109 0.5592 0.093 Uiso 0.61 1 calc PR C 1
H103 H 0.2533 0.5546 0.5331 0.093 Uiso 0.61 1 calc PR C 1
C110 C 0.3310(6) 0.8530(14) 0.6265(8) 0.050(6) Uiso 0.61 1 d P C 1
H104 H 0.3036 0.8793 0.6153 0.075 Uiso 0.61 1 calc PR C 1
H105 H 0.3513 0.8872 0.6212 0.075 Uiso 0.61 1 calc PR C 1
H106 H 0.3413 0.8415 0.6607 0.075 Uiso 0.61 1 calc PR C 1
C111 C 0.2825(8) 0.7723(13) 0.8487(8) 0.036(7) Uiso 0.57 1 d P D 1
C112 C 0.3263(6) 0.7776(10) 0.8841(6) 0.023(4) Uiso 0.57 1 d P D 1
H107 H 0.3479 0.7910 0.8743 0.028 Uiso 0.57 1 calc PR D 1
C113 C 0.3361(8) 0.7631(14) 0.9319(8) 0.049(7) Uiso 0.57 1 d P D 1
C114 C 0.3038(10) 0.7426(14) 0.9441(10) 0.059(7) Uiso 0.57 1 d P D 1
H108 H 0.3102 0.7342 0.9769 0.070 Uiso 0.57 1 calc PR D 1
C115 C 0.2622(9) 0.7335(14) 0.9112(9) 0.059(7) Uiso 0.57 1 d P D 1
C116 C 0.2521(4) 0.7450(7) 0.8637(4) 0.049(6) Uiso 0.57 1 d P D 1
H109 H 0.2243 0.7344 0.8407 0.059 Uiso 0.57 1 calc PR D 1
C117 C 0.3822(4) 0.7669(7) 0.9682(4) 0.039(5) Uiso 0.57 1 d PR D 1
C118 C 0.4012(4) 0.8401(7) 0.9816(4) 0.038(5) Uiso 0.57 1 d PR D 1
C119 C 0.4430(4) 0.8455(7) 1.0147(4) 0.057(6) Uiso 0.57 1 d PR D 1
H110 H 0.4559 0.8955 1.0238 0.068 Uiso 0.57 1 d PR D 1
C120 C 0.4668(8) 0.7757(13) 1.0349(8) 0.063(6) Uiso 0.57 1 d P D 1
H111 H 0.4952 0.7790 1.0583 0.076 Uiso 0.57 1 calc PR D 1
C121 C 0.4486(8) 0.7070(16) 1.0204(9) 0.054(8) Uiso 0.57 1 d P D 1
H112 H 0.4650 0.6607 1.0316 0.065 Uiso 0.57 1 calc PR D 1
C122 C 0.4043(6) 0.6992(11) 0.9879(7) 0.047(5) Uiso 0.57 1 d P D 1
C123 C 0.3756(8) 0.9181(14) 0.9649(9) 0.059(8) Uiso 0.57 1 d P D 1
H113 H 0.3841 0.9548 0.9918 0.089 Uiso 0.57 1 calc PR D 1
H114 H 0.3454 0.9068 0.9533 0.089 Uiso 0.57 1 calc PR D 1
H115 H 0.3812 0.9415 0.9391 0.089 Uiso 0.57 1 calc PR D 1
C124 C 0.3833(7) 0.6212(15) 0.9786(8) 0.069(6) Uiso 0.57 1 d P D 1
H116 H 0.3611 0.6208 0.9902 0.103 Uiso 0.57 1 calc PR D 1
H117 H 0.4042 0.5805 0.9951 0.103 Uiso 0.57 1 calc PR D 1
H118 H 0.3708 0.6107 0.9441 0.103 Uiso 0.57 1 calc PR D 1
C125 C 0.2290(9) 0.7094(15) 0.9249(8) 0.066(6) Uiso 0.57 1 d P D 1
C126 C 0.2232(9) 0.6364(18) 0.9337(9) 0.071(8) Uiso 0.57 1 d P D 1
C127 C 0.1919(9) 0.5997(17) 0.9422(9) 0.085(8) Uiso 0.57 1 d P D 1
H119 H 0.1910 0.5459 0.9498 0.102 Uiso 0.57 1 calc PR D 1
C128 C 0.1542(7) 0.6708(16) 0.9363(7) 0.046(6) Uiso 0.57 1 d P D 1
H120 H 0.1276 0.6564 0.9357 0.055 Uiso 0.57 1 calc PR D 1
C129 C 0.1620(10) 0.7363(19) 0.9330(9) 0.094(8) Uiso 0.57 1 d P D 1
H121 H 0.1433 0.7737 0.9365 0.112 Uiso 0.57 1 calc PR D 1
C130 C 0.1980(9) 0.770(2) 0.9239(9) 0.060(8) Uiso 0.57 1 d P D 1
C131 C 0.2572(9) 0.5683(15) 0.9342(9) 0.091(8) Uiso 0.57 1 d P D 1
H122 H 0.2811 0.5673 0.9656 0.136 Uiso 0.57 1 calc PR D 1
H123 H 0.2672 0.5804 0.9096 0.136 Uiso 0.57 1 calc PR D 1
H124 H 0.2432 0.5170 0.9276 0.136 Uiso 0.57 1 calc PR D 1
C132 C 0.2018(10) 0.8476(19) 0.9188(10) 0.093(9) Uiso 0.57 1 d P D 1
H125 H 0.2275 0.8668 0.9452 0.139 Uiso 0.57 1 calc PR D 1
H126 H 0.1772 0.8747 0.9193 0.139 Uiso 0.57 1 calc PR D 1
H127 H 0.2036 0.8578 0.8884 0.139 Uiso 0.57 1 calc PR D 1
C133 C 0.1432(12) 0.797(2) 0.5641(13) 0.053(13) Uiso 0.49 1 d P C 2
C134 C 0.1168(10) 0.726(2) 0.5380(11) 0.027(10) Uiso 0.49 1 d P C 2
C135 C 0.0764(12) 0.738(2) 0.5054(13) 0.055(13) Uiso 0.49 1 d P C 2
H128 H 0.0589 0.6968 0.4869 0.065 Uiso 0.49 1 calc PR C 2
C136 C 0.0623(9) 0.8173(17) 0.5011(9) 0.047(8) Uiso 0.49 1 d P C 2
H129 H 0.0332 0.8279 0.4826 0.056 Uiso 0.49 1 calc PR C 2
C137 C 0.0888(8) 0.8793(17) 0.5225(8) 0.049(7) Uiso 0.49 1 d P C 2
H130 H 0.0784 0.9315 0.5155 0.059 Uiso 0.49 1 calc PR C 2
C138 C 0.1297(9) 0.8669(18) 0.5537(9) 0.047(8) Uiso 0.49 1 d P C 2
C139 C 0.1320(9) 0.6375(18) 0.5462(10) 0.044(8) Uiso 0.49 1 d P C 2
H131 H 0.1547 0.6302 0.5356 0.066 Uiso 0.49 1 calc PR C 2
H132 H 0.1083 0.6029 0.5278 0.066 Uiso 0.49 1 calc PR C 2
H133 H 0.1426 0.6248 0.5802 0.066 Uiso 0.49 1 calc PR C 2
C140 C 0.1599(6) 0.9339(12) 0.5772(10) 0.087(10) Uiso 0.49 1 d P C 2
H134 H 0.1474 0.9834 0.5615 0.131 Uiso 0.49 1 calc PR C 2
H135 H 0.1865 0.9249 0.5743 0.131 Uiso 0.49 1 calc PR C 2
H136 H 0.1654 0.9366 0.6111 0.131 Uiso 0.49 1 calc PR C 2
C141 C 0.2960(6) 0.7565(10) 0.5930(7) 0.045(8) Uiso 0.39 1 d PR C 2
C142 C 0.2960(6) 0.6945(11) 0.5635(7) 0.058(9) Uiso 0.39 1 d PR C 2
C143 C 0.3276(6) 0.6890(11) 0.5474(7) 0.085(13) Uiso 0.39 1 d PR C 2
H137 H 0.3279 0.6484 0.5264 0.102 Uiso 0.39 1 calc PR C 2
C144 C 0.3553(11) 0.740(3) 0.5618(14) 0.057(10) Uiso 0.39 1 d P C 2
H138 H 0.3785 0.7307 0.5538 0.069 Uiso 0.39 1 calc PR C 2
C145 C 0.3586(15) 0.815(3) 0.5908(16) 0.111(17) Uiso 0.39 1 d P C 2
H139 H 0.3781 0.8572 0.5966 0.133 Uiso 0.39 1 calc PR C 2
C146 C 0.3262(9) 0.809(2) 0.6067(11) 0.035(7) Uiso 0.39 1 d P C 2
C147 C 0.2637(10) 0.6310(19) 0.5423(10) 0.044(8) Uiso 0.39 1 d P C 2
H140 H 0.2429 0.6478 0.5108 0.067 Uiso 0.39 1 calc PR C 2
H141 H 0.2494 0.6210 0.5632 0.067 Uiso 0.39 1 calc PR C 2
H142 H 0.2776 0.5829 0.5389 0.067 Uiso 0.39 1 calc PR C 2
C148 C 0.3257(12) 0.889(2) 0.6369(13) 0.079(13) Uiso 0.39 1 d P C 2
H143 H 0.2998 0.9190 0.6190 0.118 Uiso 0.39 1 calc PR C 2
H144 H 0.3503 0.9218 0.6415 0.118 Uiso 0.39 1 calc PR C 2
H145 H 0.3267 0.8744 0.6681 0.118 Uiso 0.39 1 calc PR C 2
C149 C 0.2692(13) 0.772(2) 0.8510(13) 0.055(13) Uiso 0.43 1 d P D 2
C150 C 0.3075(12) 0.7642(18) 0.8792(12) 0.055(10) Uiso 0.43 1 d P D 2
H146 H 0.3288 0.7705 0.8680 0.066 Uiso 0.43 1 calc PR D 2
C151 C 0.3197(15) 0.743(2) 0.9329(14) 0.072(13) Uiso 0.43 1 d P D 2
C152 C 0.2828(13) 0.7456(19) 0.9426(14) 0.062(10) Uiso 0.43 1 d P D 2
H147 H 0.2859 0.7391 0.9746 0.074 Uiso 0.43 1 calc PR D 2
C153 C 0.2433(9) 0.7567(15) 0.9069(9) 0.037(7) Uiso 0.43 1 d P D 2
C154 C 0.2356(8) 0.7718(14) 0.8598(8) 0.032(6) Uiso 0.43 1 d P D 2
H148 H 0.2081 0.7810 0.8358 0.039 Uiso 0.43 1 calc PR D 2
C155 C 0.3624(9) 0.7370(17) 0.9679(10) 0.052(7) Uiso 0.43 1 d P D 2
C156 C 0.3883(10) 0.799(2) 0.9808(11) 0.054(7) Uiso 0.43 1 d P D 2
C157 C 0.4349(14) 0.788(3) 1.0155(14) 0.106(13) Uiso 0.43 1 d P D 2
H149 H 0.4561 0.8272 1.0248 0.127 Uiso 0.43 1 calc PR D 2
C158 C 0.4407(15) 0.712(3) 1.0307(15) 0.080(15) Uiso 0.43 1 d P D 2
H150 H 0.4680 0.7026 1.0554 0.096 Uiso 0.43 1 calc PR D 2
C159 C 0.4182(9) 0.6502(17) 1.0195(10) 0.054(7) Uiso 0.43 1 d P D 2
H151 H 0.4289 0.5995 1.0314 0.065 Uiso 0.43 1 calc PR D 2
C160 C 0.3746(10) 0.664(2) 0.9869(11) 0.063(8) Uiso 0.43 1 d P D 2
C161 C 0.3783(11) 0.886(2) 0.9622(13) 0.070(11) Uiso 0.43 1 d P D 2
H152 H 0.4003 0.9211 0.9839 0.105 Uiso 0.43 1 calc PR D 2
H153 H 0.3508 0.9018 0.9611 0.105 Uiso 0.43 1 calc PR D 2
H154 H 0.3775 0.8896 0.9301 0.105 Uiso 0.43 1 calc PR D 2
C162 C 0.3463(11) 0.5968(19) 0.9751(12) 0.081(10) Uiso 0.43 1 d P D 2
H155 H 0.3283 0.6004 0.9924 0.121 Uiso 0.43 1 calc PR D 2
H156 H 0.3630 0.5484 0.9843 0.121 Uiso 0.43 1 calc PR D 2
H157 H 0.3286 0.5961 0.9406 0.121 Uiso 0.43 1 calc PR D 2
C163 C 0.2047(10) 0.737(2) 0.9225(9) 0.033(8) Uiso 0.43 1 d P D 2
C164 C 0.1932(10) 0.6709(19) 0.9307(10) 0.059(8) Uiso 0.43 1 d P D 2
C165 C 0.1648(10) 0.638(2) 0.9404(10) 0.052(9) Uiso 0.43 1 d P D 2
H158 H 0.1632 0.5858 0.9510 0.062 Uiso 0.43 1 calc PR D 2
C166 C 0.1281(11) 0.7202(18) 0.9276(10) 0.063(8) Uiso 0.43 1 d P D 2
H159 H 0.1005 0.7118 0.9257 0.076 Uiso 0.43 1 calc PR D 2
C167 C 0.1400(9) 0.7935(17) 0.9208(9) 0.057(8) Uiso 0.43 1 d P D 2
H160 H 0.1219 0.8366 0.9184 0.068 Uiso 0.43 1 calc PR D 2
C168 C 0.1788(10) 0.8077(19) 0.9172(10) 0.052(8) Uiso 0.43 1 d P D 2
C169 C 0.2266(9) 0.596(2) 0.9341(10) 0.042(7) Uiso 0.43 1 d P D 2
H161 H 0.2143 0.5465 0.9381 0.063 Uiso 0.43 1 calc PR D 2
H162 H 0.2537 0.6047 0.9615 0.063 Uiso 0.43 1 calc PR D 2
H163 H 0.2310 0.5945 0.9047 0.063 Uiso 0.43 1 calc PR D 2
C170 C 0.1899(9) 0.8906(16) 0.9073(10) 0.049(7) Uiso 0.43 1 d P D 2
H164 H 0.1805 0.8978 0.8728 0.073 Uiso 0.43 1 calc PR D 2
H165 H 0.2205 0.8983 0.9235 0.073 Uiso 0.43 1 calc PR D 2
H166 H 0.1757 0.9290 0.9193 0.073 Uiso 0.43 1 calc PR D 2
C171 C 0.0650(8) 0.5165(17) 0.4062(9) 0.220(12) Uiso 1 1 d D . .
H167 H 0.0374 0.5303 0.4055 0.329 Uiso 1 1 calc R . .
H168 H 0.0857 0.5567 0.4239 0.329 Uiso 1 1 calc R . .
H169 H 0.0740 0.4655 0.4220 0.329 Uiso 1 1 calc R . .
C172 C 0.0614(11) 0.512(3) 0.3553(12) 0.37(3) Uiso 1 1 d D . .
H170 H 0.0708 0.5626 0.3474 0.446 Uiso 1 1 calc R . .
H171 H 0.0813 0.4710 0.3543 0.446 Uiso 1 1 calc R . .
C173 C 0.0183(12) 0.4933(19) 0.3170(10) 0.34(2) Uiso 1 1 d D . .
H172 H 0.0109 0.5321 0.2908 0.409 Uiso 1 1 calc R . .
H173 H -0.0029 0.4969 0.3305 0.409 Uiso 1 1 calc R . .
C174 C 0.018(3) 0.4077(19) 0.2965(15) 1.5(3) Uiso 1 1 d D . .
H174 H -0.0074 0.4015 0.2657 1.790 Uiso 1 1 calc R . .
H175 H 0.0433 0.3990 0.2909 1.790 Uiso 1 1 calc R . .
C175 C 0.0159(17) 0.3483(19) 0.3326(16) 0.42(3) Uiso 1 1 d D . .
H176 H 0.0380 0.3624 0.3643 0.509 Uiso 1 1 calc R . .
H177 H -0.0117 0.3541 0.3343 0.509 Uiso 1 1 calc R . .
C176 C 0.0214(10) 0.2626(18) 0.3235(11) 0.243(14) Uiso 1 1 d D . .
H178 H 0.0131 0.2299 0.3443 0.364 Uiso 1 1 calc R . .
H179 H 0.0511 0.2525 0.3304 0.364 Uiso 1 1 calc R . .
H180 H 0.0037 0.2499 0.2900 0.364 Uiso 1 1 calc R . .

loop_
_atom_site_aniso_label
_atom_site_aniso_U_11
_atom_site_aniso_U_22
_atom_site_aniso_U_33
_atom_site_aniso_U_23
_atom_site_aniso_U_13
_atom_site_aniso_U_12
Pd1 0.0561(6) 0.0539(5) 0.0284(4) 0.0044(5) 0.0053(3) -0.0061(6)
O1 0.082(6) 0.052(5) 0.059(5) 0.009(4) 0.020(5) -0.011(5)
O2 0.100(7) 0.072(6) 0.037(4) 0.011(4) 0.016(4) -0.022(5)
O3 0.33(3) 0.26(3) 0.51(4) -0.01(3) 0.30(3) 0.04(2)
C1 0.021(6) 0.037(6) 0.040(6) 0.015(5) 0.009(5) -0.007(5)
N1 0.024(5) 0.037(5) 0.030(4) 0.008(4) 0.001(4) -0.005(4)
C2 0.026(6) 0.058(7) 0.024(5) -0.003(5) 0.004(4) 0.004(5)
C3 0.029(7) 0.071(8) 0.028(6) 0.008(6) -0.002(5) 0.008(6)
N2 0.019(5) 0.063(6) 0.034(5) 0.010(4) -0.003(4) 0.001(4)
C4 0.019(6) 0.040(7) 0.037(6) 0.010(5) 0.000(5) -0.003(5)
C5 0.032(6) 0.048(7) 0.044(6) 0.020(6) 0.019(5) 0.015(6)
C6 0.043(7) 0.063(8) 0.034(5) -0.003(6) 0.011(5) 0.001(7)
C7 0.052(8) 0.091(10) 0.036(6) 0.020(7) 0.025(6) 0.011(8)
C8 0.023(6) 0.058(8) 0.046(7) 0.002(6) 0.004(5) -0.004(6)
C9 0.037(7) 0.059(8) 0.040(6) 0.001(6) 0.015(5) 0.007(6)
C86 0.039(7) 0.049(7) 0.034(6) 0.000(5) 0.003(5) -0.005(5)
N3 0.038(5) 0.047(6) 0.030(5) 0.004(4) 0.003(4) -0.004(4)
C87 0.054(7) 0.035(7) 0.041(6) 0.001(6) 0.003(5) -0.007(6)
C88 0.072(8) 0.042(7) 0.035(6) -0.009(6) 0.007(5) -0.010(7)
N4 0.065(7) 0.058(7) 0.030(5) 0.000(5) 0.009(5) -0.005(5)
C89 0.036(7) 0.040(7) 0.036(6) 0.007(5) 0.009(5) -0.002(5)
C90 0.061(8) 0.051(7) 0.029(6) 0.001(5) 0.008(6) -0.011(6)
C91 0.045(7) 0.034(6) 0.036(6) 0.007(5) 0.009(5) 0.006(5)
C92 0.060(8) 0.049(7) 0.028(6) 0.012(5) 0.004(6) 0.008(6)
C93 0.064(9) 0.078(9) 0.038(7) 0.023(6) 0.017(6) 0.017(7)
C94 0.051(8) 0.083(10) 0.034(6) 0.027(6) 0.004(6) -0.011(7)

loop_
_geom_bond_atom_site_label_1
_geom_bond_atom_site_label_2
_geom_bond_distance
_geom_bond_site_symmetry_2
_geom_bond_publ_flag
Pd1 C1 1.980(10) . ?
Pd1 O1 2.005(7) . ?
Pd1 O2 2.014(7) . ?
Pd1 C86 2.035(11) . ?
O1 O2 1.478(11) . ?
C1 N1 1.385(11) . ?
C1 N2 1.388(12) . ?
N1 C2 1.405(12) . ?
N1 C4 1.447(12) . ?
C2 C3 1.325(13) . ?
C2 H1 0.9500 . ?
C3 N2 1.391(12) . ?
C3 H2 0.9500 . ?
N2 C26 1.46(2) . ?
N2 C64 1.48(3) . ?
C4 C9 1.370(14) . ?
C4 C5 1.374(14) . ?
C5 C6 1.398(14) . ?
C5 H3 0.9500 . ?
C6 C7 1.402(16) . ?
C6 C10 1.43(4) . ?
C6 C48 1.61(3) . ?
C7 C8 1.371(15) . ?
C7 H4 0.9500 . ?
C8 C18 1.32(3) . ?
C8 C9 1.383(14) . ?
C8 C56 1.63(2) . ?
C9 H5 0.9500 . ?
C10 C11 1.38(5) . ?
C10 C15 1.46(5) . ?
C11 C12 1.45(4) . ?
C11 C16 1.57(4) . ?
C12 C13 1.35(4) . ?
C12 H6 0.9500 . ?
C13 C14 1.48(5) . ?
C13 H7 0.9500 . ?
C14 C15 1.44(5) . ?
C14 H8 0.9500 . ?
C15 C17 1.56(6) . ?
C16 H9 0.9800 . ?
C16 H10 0.9800 . ?
C16 H11 0.9800 . ?
C17 H12 0.9800 . ?
C17 H13 0.9800 . ?
C17 H14 0.9800 . ?
C18 C19 1.37(4) . ?
C18 C23 1.51(4) . ?
C19 C20 1.41(4) . ?
C19 C24 1.62(4) . ?
C20 C21 1.46(4) . ?
C20 H15 0.9500 . ?
C21 C22 1.38(4) . ?
C21 H16 0.9500 . ?
C22 C23 1.32(4) . ?
C22 H17 0.9500 . ?
C23 C25 1.51(4) . ?
C24 H18 0.9800 . ?
C24 H19 0.9800 . ?
C24 H20 0.9800 . ?
C25 H21 0.9800 . ?
C25 H22 0.9800 . ?
C25 H23 0.9800 . ?
C26 C31 1.39(3) . ?
C26 C27 1.42(3) . ?
C27 C28 1.39(3) . ?
C27 H24 0.9500 . ?
C28 C29 1.38(3) . ?
C28 C32 1.52(3) . ?
C29 C30 1.34(3) . ?
C29 H25 0.9500 . ?
C30 C31 1.46(3) . ?
C30 C40 1.50(3) . ?
C31 H26 0.9500 . ?
C32 C33 1.32(3) . ?
C32 C37 1.34(3) . ?
C33 C34 1.44(3) . ?
C33 C38 1.53(4) . ?
C34 C35 1.44(4) . ?
C34 H27 0.9500 . ?
C35 C36 1.27(4) . ?
C35 H28 0.9500 . ?
C36 C37 1.43(3) . ?
C36 H29 0.9500 . ?
C37 C39 1.55(3) . ?
C38 H30 0.9800 . ?
C38 H31 0.9800 . ?
C38 H32 0.9800 . ?
C39 H33 0.9800 . ?
C39 H34 0.9800 . ?
C39 H35 0.9800 . ?
C40 C41 1.38(3) . ?
C40 C45 1.41(4) . ?
C41 C42 1.36(3) . ?
C41 C46 1.56(4) . ?
C42 C43 1.37(3) . ?
C42 H36 0.9500 . ?
C43 C44 1.35(4) . ?
C43 H37 0.9500 . ?
C44 C45 1.46(4) . ?
C44 H38 0.9500 . ?
C45 C47 1.52(4) . ?
C46 H39 0.9800 . ?
C46 H40 0.9800 . ?
C46 H41 0.9800 . ?
C47 H42 0.9800 . ?
C47 H43 0.9800 . ?
C47 H44 0.9800 . ?
C48 C49 1.32(3) . ?
C48 C53 1.46(4) . ?
C49 C54 1.46(3) . ?
C49 C50 1.50(3) . ?
C50 C51 1.28(4) . ?
C50 H45 0.9500 . ?
C51 C52 1.35(3) . ?
C51 H46 0.9500 . ?
C52 C53 1.35(3) . ?
C52 H47 0.9500 . ?
C53 C55 1.48(3) . ?
C54 H48 0.9800 . ?
C54 H49 0.9800 . ?
C54 H50 0.9800 . ?
C55 H51 0.9800 . ?
C55 H52 0.9800 . ?
C55 H53 0.9800 . ?
C56 C61 1.36(3) . ?
C56 C57 1.37(3) . ?
C57 C58 1.44(3) . ?
C57 C62 1.47(3) . ?
C58 C59 1.39(3) . ?
C58 H54 0.9500 . ?
C59 C60 1.28(3) . ?
C59 H55 0.9500 . ?
C60 C61 1.43(3) . ?
C60 H56 0.9500 . ?
C61 C63 1.54(3) . ?
C62 H57 0.9800 . ?
C62 H58 0.9800 . ?
C62 H59 0.9800 . ?
C63 H60 0.9800 . ?
C63 H61 0.9800 . ?
C63 H62 0.9800 . ?
C64 C69 1.39(4) . ?
C64 C65 1.41(3) . ?
C65 C66 1.40(3) . ?
C65 H63 0.9500 . ?
C66 C67 1.38(3) . ?
C66 C70 1.40(4) . ?
C67 C68 1.41(3) . ?
C67 H64 0.9500 . ?
C68 C69 1.45(4) . ?
C68 C78 1.50(3) . ?
C69 H65 0.9500 . ?
C70 C75 1.41(4) . ?
C70 C71 1.44(5) . ?
C71 C72 1.50(5) . ?
C71 C76 1.50(5) . ?
C72 C73 1.39(6) . ?
C72 H66 0.9500 . ?
C73 C74 1.35(5) . ?
C73 H67 0.9500 . ?
C74 C75 1.40(4) . ?
C74 H68 0.9500 . ?
C75 C77 1.68(4) . ?
C76 H69 0.9800 . ?
C76 H70 0.9800 . ?
C76 H71 0.9800 . ?
C77 H72 0.9800 . ?
C77 H73 0.9800 . ?
C77 H74 0.9800 . ?
C78 C83 1.43(4) . ?
C78 C79 1.43(4) . ?
C79 C80 1.43(3) . ?
C79 C84 1.55(4) . ?
C80 C81 1.31(4) . ?
C80 H75 0.9500 . ?
C81 C82 1.44(4) . ?
C81 H76 0.9500 . ?
C82 C83 1.34(4) . ?
C82 H77 0.9500 . ?
C83 C85 1.46(5) . ?
C84 H78 0.9800 . ?
C84 H79 0.9800 . ?
C84 H80 0.9800 . ?
C85 H81 0.9800 . ?
C85 H82 0.9800 . ?
C85 H83 0.9800 . ?
C86 N3 1.361(12) . ?
C86 N4 1.365(13) . ?
N3 C87 1.380(13) . ?
N3 C89 1.478(12) . ?
C87 C88 1.335(14) . ?
C87 H84 0.9500 . ?
C88 N4 1.386(14) . ?
C88 H85 0.9500 . ?
N4 C111 1.40(2) . ?
N4 C149 1.58(4) . ?
C89 C94 1.381(15) . ?
C89 C90 1.397(14) . ?
C90 C91 1.402(13) . ?
C90 H86 0.9500 . ?
C91 C92 1.393(15) . ?
C91 C133 1.52(4) . ?
C91 C95 1.54(3) . ?
C92 C93 1.370(15) . ?
C92 H87 0.9500 . ?
C93 C94 1.414(15) . ?
C93 C141 1.51(2) . ?
C93 C103 1.534(16) . ?
C94 H88 0.9500 . ?
C95 C96 1.40(5) . ?
C95 C100 1.48(4) . ?
C96 C101 1.47(6) . ?
C96 C97 1.51(6) . ?
C97 C98 1.27(5) . ?
C97 H89 0.9500 . ?
C98 C99 1.43(4) . ?
C98 H90 0.9500 . ?
C99 C100 1.38(3) . ?
C99 H91 0.9500 . ?
C100 C102 1.51(3) . ?
C101 H92 0.9800 . ?
C101 H93 0.9800 . ?
C101 H94 0.9800 . ?
C102 H95 0.9800 . ?
C102 H96 0.9800 . ?
C102 H97 0.9800 . ?
C103 C104 1.3903 . ?
C103 C108 1.42(3) . ?
C104 C105 1.3915(18) . ?
C104 C109 1.58(2) . ?
C105 C106 1.38(3) . ?
C105 H98 0.9500 . ?
C106 C107 1.49(4) . ?
C106 H99 0.9500 . ?
C107 C108 1.41(3) . ?
C107 H100 0.9500 . ?
C108 C110 1.57(3) . ?
C109 H101 0.9800 . ?
C109 H102 0.9800 . ?
C109 H103 0.9800 . ?
C110 H104 0.9800 . ?
C110 H105 0.9800 . ?
C110 H106 0.9800 . ?
C111 C116 1.40(3) . ?
C111 C112 1.46(3) . ?
C112 C113 1.39(3) . ?
C112 H107 0.9500 . ?
C113 C114 1.37(4) . ?
C113 C117 1.53(3) . ?
C114 C115 1.39(4) . ?
C114 H108 0.9500 . ?
C115 C116 1.37(3) . ?
C115 C125 1.45(3) . ?
C116 H109 0.9500 . ?
C117 C122 1.38(2) . ?
C117 C118 1.3900 . ?
C118 C119 1.3900 . ?
C118 C123 1.56(3) . ?
C119 C120 1.43(3) . ?
C119 H110 0.9500 . ?
C120 C121 1.32(3) . ?
C120 H111 0.9500 . ?
C121 C122 1.45(3) . ?
C121 H112 0.9500 . ?
C122 C124 1.49(3) . ?
C123 H113 0.9800 . ?
C123 H114 0.9800 . ?
C123 H115 0.9800 . ?
C124 H116 0.9800 . ?
C124 H117 0.9800 . ?
C124 H118 0.9800 . ?
C125 C126 1.31(3) . ?
C125 C130 1.48(4) . ?
C126 C127 1.38(4) . ?
C126 C131 1.65(4) . ?
C127 C128 1.74(4) . ?
C127 H119 0.9500 . ?
C128 C129 1.16(3) . ?
C128 H120 0.9500 . ?
C129 C130 1.51(4) . ?
C129 H121 0.9500 . ?
C130 C132 1.35(4) . ?
C131 H122 0.9800 . ?
C131 H123 0.9800 . ?
C131 H124 0.9800 . ?
C132 H125 0.9800 . ?
C132 H126 0.9800 . ?
C132 H127 0.9800 . ?
C133 C138 1.27(4) . ?
C133 C134 1.53(5) . ?
C134 C135 1.36(5) . ?
C134 C139 1.58(5) . ?
C135 C136 1.42(5) . ?
C135 H128 0.9500 . ?
C136 C137 1.38(4) . ?
C136 H129 0.9500 . ?
C137 C138 1.36(3) . ?
C137 H130 0.9500 . ?
C138 C140 1.52(3) . ?
C139 H131 0.9800 . ?
C139 H132 0.9800 . ?
C139 H133 0.9800 . ?
C140 H134 0.9800 . ?
C140 H135 0.9800 . ?
C140 H136 0.9800 . ?
C141 C146 1.31(4) . ?
C141 C142 1.3897(18) . ?
C142 C143 1.389(3) . ?
C142 C147 1.50(4) . ?
C143 C144 1.23(4) . ?
C143 H137 0.9500 . ?
C144 C145 1.55(6) . ?
C144 H138 0.9500 . ?
C145 C146 1.41(5) . ?
C145 H139 0.9500 . ?
C146 C148 1.66(5) . ?
C147 H140 0.9800 . ?
C147 H141 0.9800 . ?
C147 H142 0.9800 . ?
C148 H143 0.9800 . ?
C148 H144 0.9800 . ?
C148 H145 0.9800 . ?
C149 C150 1.26(5) . ?
C149 C154 1.31(4) . ?
C150 C151 1.56(5) . ?
C150 H146 0.9500 . ?
C151 C155 1.43(5) . ?
C151 C152 1.44(6) . ?
C152 C153 1.37(5) . ?
C152 H147 0.9500 . ?
C153 C154 1.38(3) . ?
C153 C163 1.64(4) . ?
C154 H148 0.9500 . ?
C155 C156 1.34(4) . ?
C155 C160 1.36(4) . ?
C156 C157 1.54(5) . ?
C156 C161 1.57(5) . ?
C157 C158 1.37(6) . ?
C157 H149 0.9500 . ?
C158 C159 1.27(5) . ?
C158 H150 0.9500 . ?
C159 C160 1.45(4) . ?
C159 H151 0.9500 . ?
C160 C162 1.46(4) . ?
C161 H152 0.9800 . ?
C161 H153 0.9800 . ?
C161 H154 0.9800 . ?
C162 H155 0.9800 . ?
C162 H156 0.9800 . ?
C162 H157 0.9800 . ?
C163 C164 1.25(4) . ?
C163 C168 1.48(5) . ?
C164 C165 1.28(4) . ?
C164 C169 1.70(4) . ?
C165 C166 1.83(5) . ?
C165 H158 0.9500 . ?
C166 C167 1.36(4) . ?
C166 H159 0.9500 . ?
C167 C168 1.42(4) . ?
C167 H160 0.9500 . ?
C168 C170 1.53(4) . ?
C169 H161 0.9800 . ?
C169 H162 0.9800 . ?
C169 H163 0.9800 . ?
C170 H164 0.9800 . ?
C170 H165 0.9800 . ?
C170 H166 0.9800 . ?
C171 C172 1.522(19) . ?
C171 H167 0.9800 . ?
C171 H168 0.9800 . ?
C171 H169 0.9800 . ?
C172 C173 1.51(2) . ?
C172 H170 0.9900 . ?
C172 H171 0.9900 . ?
C173 C174 1.58(2) . ?
C173 H172 0.9900 . ?
C173 H173 0.9900 . ?
C174 C175 1.52(2) . ?
C174 H174 0.9900 . ?
C174 H175 0.9900 . ?
C175 C176 1.513(19) . ?
C175 H176 0.9900 . ?
C175 H177 0.9900 . ?
C176 H178 0.9800 . ?
C176 H179 0.9800 . ?
C176 H180 0.9800 . ?
